data_2311520
loop_
_publ_author_name
'Gotoh, Kazuma'
'Ishida, Hiroyuki'

_publ_section_title
;
 Crystal structures of two 1:2 dihydrate compounds of chloranilic acid
 with 2-carb-oxy-pyridine and 2-carb-oxy-quinoline.
;
_journal_issue 'Pt 12'
_journal_name_full 'Acta crystallographica. Section E, Crystallographic communications'
_journal_page_first 1840
_journal_page_last 1844
_journal_paper_doi 10.1107/S2056989017015997
_journal_volume 73
_journal_year 2017
_chemical_formula_iupac '2C6 H5.5 N O2 0.5+, C6 H Cl2 O4 -, 2H2 O'
_chemical_formula_moiety '2(C6 H5.5 N O2), C6 H Cl2 O4, 2(H2 O)'
_chemical_formula_sum 'C18 H16 Cl2 N2 O10'
_chemical_formula_weight 491.24
_chemical_name_systematic
;
Bis(2-carboxypyridinium) chloranilate dihydrate--bis(pyridinium-2-carboxylate)
 chloranilic acid dihydrate (1/1)
;
_space_group_crystal_system monoclinic
_space_group_IT_number 14
_space_group_name_Hall '-P 2ybc'
_space_group_name_H-M_alt 'P 1 21/c 1'
_atom_sites_solution_hydrogens difmap
_atom_sites_solution_primary direct
_atom_sites_solution_secondary difmap
_cell_angle_alpha 90.0000
_cell_angle_beta 101.871(3)
_cell_angle_gamma 90.0000
_cell_formula_units_Z 2
_cell_length_a 15.1028(10)
_cell_length_b 3.6851(3)
_cell_length_c 17.5689(13)
_cell_measurement_reflns_used 15838
_cell_measurement_temperature 180(2)
_cell_measurement_theta_max 30.02
_cell_measurement_theta_min 3.21
_cell_volume 956.89(12)
_computing_cell_refinement
;
RAPID-AUTO (Rigaku, 2006)
;
_computing_data_collection
;
RAPID-AUTO (Rigaku, 2006)
;
_computing_data_reduction
;
RAPID-AUTO (Rigaku, 2006)
;
_computing_molecular_graphics
;
ORTEP-3 for Windows (Farrugia, 2012)
;
_computing_publication_material
;
CrystalStructure (Rigaku, 2010) and PLATON (Spek, 2015)
;
_computing_structure_refinement
;
SHELXL2016 (Sheldrick, 2015)
;
_computing_structure_solution
;
SHELXS97 (Sheldrick, 2008)
;
_diffrn_ambient_temperature 180(2)
_diffrn_detector_area_resol_mean 10.000
_diffrn_measured_fraction_theta_full 0.997
_diffrn_measured_fraction_theta_max 0.998
_diffrn_measurement_device_type 'Rigaku R-AXIS RAPIDII'
_diffrn_measurement_method \w
_diffrn_radiation_type 'Mo K\a'
_diffrn_radiation_wavelength 0.71075
_diffrn_reflns_av_R_equivalents 0.0211
_diffrn_reflns_limit_h_max 21
_diffrn_reflns_limit_h_min -21
_diffrn_reflns_limit_k_max 4
_diffrn_reflns_limit_k_min -5
_diffrn_reflns_limit_l_max 24
_diffrn_reflns_limit_l_min -24
_diffrn_reflns_number 17752
_diffrn_reflns_theta_full 25.242
_diffrn_reflns_theta_max 30.015
_diffrn_reflns_theta_min 3.245
_diffrn_standards_number 0
_exptl_absorpt_coefficient_mu 0.404
_exptl_absorpt_correction_T_max 0.949
_exptl_absorpt_correction_T_min 0.896
_exptl_absorpt_correction_type numerical
_exptl_absorpt_process_details
;
(<i>NUMABS</i>; Higashi, 1999)
;
_exptl_crystal_colour brown
_exptl_crystal_density_diffrn 1.705
_exptl_crystal_density_method 'not measured'
_exptl_crystal_description block
_exptl_crystal_F_000 504.00
_exptl_crystal_size_max 0.350
_exptl_crystal_size_mid 0.180
_exptl_crystal_size_min 0.130
_refine_diff_density_max 0.537
_refine_diff_density_min -0.237
_refine_ls_extinction_method none
_refine_ls_goodness_of_fit_ref 1.108
_refine_ls_hydrogen_treatment mixed
_refine_ls_number_parameters 176
_refine_ls_number_reflns 2789
_refine_ls_number_restraints 8
_refine_ls_restrained_S_all 1.107
_refine_ls_R_factor_all 0.0332
_refine_ls_R_factor_gt 0.0297
_refine_ls_shift/su_max 0.001
_refine_ls_shift/su_mean 0.000
_refine_ls_structure_factor_coef Fsqd
_refine_ls_weighting_details 'w=1/[\s^2^(Fo^2^)+(0.0445P)^2^+0.3065P] where P=(Fo^2^+2Fc^2^)/3'
_refine_ls_weighting_scheme calc
_refine_ls_wR_factor_gt 0.0775
_refine_ls_wR_factor_ref 0.0793
_reflns_number_gt 2537
_reflns_number_total 2789
_reflns_threshold_expression 'I > 2\s(I)'
_cod_data_source_file lh5860sup1.cif
_cod_data_source_block I
_cod_original_sg_symbol_H-M 'P 21/c'
_cod_database_code 2311520
_shelx_space_group_comment
;
The symmetry employed for this shelxl refinement is uniquely defined
by the following loop, which should always be used as a source of
symmetry information in preference to the above space-group names.
They are only intended as comments.
;

loop_
_space_group_symop_operation_xyz
'x, y, z'
'-x, y+1/2, -z+1/2'
'-x, -y, -z'
'x, -y-1/2, z-1/2'

loop_
_atom_site_type_symbol
_atom_site_label
_atom_site_fract_x
_atom_site_fract_y
_atom_site_fract_z
_atom_site_U_iso_or_equiv
_atom_site_adp_type
_atom_site_calc_flag
_atom_site_occupancy
_atom_site_disorder_assembly
_atom_site_disorder_group
Cl Cl1 0.48813(2) 0.21752(7) 0.32764(2) 0.01728(8) Uani d 1 . .
O O1 0.64061(5) 0.6016(2) 0.43110(4) 0.02004(16) Uani d 1 . .
O O2 0.34886(5) 0.1370(2) 0.42588(4) 0.02038(17) Uani d 1 . .
H H2 0.317(2) 0.137(9) 0.4593(16) 0.031 Uiso d 0.5 . .
O O3 0.06134(7) 0.3759(3) 0.54909(5) 0.0313(2) Uani d 1 . .
H H3 0.018(2) 0.445(12) 0.516(2) 0.047 Uiso d 0.5 . .
O O4 -0.03494(6) 0.1653(3) 0.62162(5) 0.0303(2) Uani d 1 . .
O O5A 0.19794(11) 0.1042(7) 0.48308(10) 0.0265(4) Uani d 0.5 A 1
H H9A 0.1547(18) 0.038(11) 0.4493(18) 0.040 Uiso d 0.5 B 1
H H10A 0.2453(15) 0.043(11) 0.4682(18) 0.040 Uiso d 0.5 C 1
O O5B 0.20132(11) -0.1191(6) 0.48529(9) 0.0199(3) Uani d 0.5 D 2
H H9B 0.1501(15) -0.090(9) 0.4587(19) 0.030 Uiso d 0.5 E 2
H H10B 0.209(2) -0.347(5) 0.4873(19) 0.030 Uiso d 0.5 F 2
N N1 0.19857(6) 0.0209(3) 0.63805(5) 0.01977(18) Uani d 1 . .
C C1 0.57374(6) 0.5511(3) 0.45987(5) 0.01438(18) Uani d 1 . .
C C2 0.49294(7) 0.3688(3) 0.42158(5) 0.01476(18) Uani d 1 . .
C C3 0.42138(6) 0.3090(3) 0.45734(6) 0.01574(19) Uani d 1 . .
C C4 0.12231(7) 0.0793(3) 0.66495(6) 0.01658(19) Uani d 1 . .
C C5 0.12193(7) 0.0166(3) 0.74206(6) 0.0198(2) Uani d 1 . .
H H5 0.068573 0.056090 0.761605 0.024 Uiso calc 1 . .
C C6 0.20078(8) -0.1057(3) 0.79117(6) 0.0226(2) Uani d 1 . .
H H6 0.201710 -0.146932 0.844701 0.027 Uiso calc 1 . .
C C7 0.27772(7) -0.1668(3) 0.76174(7) 0.0226(2) Uani d 1 . .
H H7 0.331694 -0.251819 0.794609 0.027 Uiso calc 1 . .
C C8 0.27478(7) -0.1023(3) 0.68384(7) 0.0236(2) Uani d 1 . .
H H8 0.326860 -0.145258 0.662656 0.028 Uiso calc 1 . .
C C9 0.04024(8) 0.2152(3) 0.60747(6) 0.0210(2) Uani d 1 . .
H H1 0.1993(12) 0.049(5) 0.5876(10) 0.039(4) Uiso d 1 . .

loop_
_atom_site_aniso_label
_atom_site_aniso_U_11
_atom_site_aniso_U_22
_atom_site_aniso_U_33
_atom_site_aniso_U_12
_atom_site_aniso_U_13
_atom_site_aniso_U_23
Cl1 0.01956(13) 0.02040(13) 0.01184(12) -0.00159(8) 0.00314(8) -0.00202(8)
O1 0.0170(3) 0.0273(4) 0.0174(3) -0.0029(3) 0.0071(3) -0.0028(3)
O2 0.0159(3) 0.0286(4) 0.0168(3) -0.0068(3) 0.0037(3) -0.0038(3)
O3 0.0340(5) 0.0363(5) 0.0200(4) -0.0003(4) -0.0028(3) 0.0107(4)
O4 0.0212(4) 0.0433(5) 0.0243(4) 0.0042(4) -0.0003(3) 0.0001(4)
O5A 0.0152(8) 0.0467(13) 0.0185(8) -0.0033(8) 0.0052(6) -0.0080(8)
O5B 0.0160(7) 0.0243(9) 0.0188(7) -0.0013(7) 0.0028(5) -0.0010(7)
N1 0.0231(4) 0.0215(4) 0.0160(4) 0.0002(4) 0.0071(3) -0.0002(3)
C1 0.0148(4) 0.0154(4) 0.0132(4) 0.0008(3) 0.0035(3) 0.0012(3)
C2 0.0171(4) 0.0174(4) 0.0100(4) -0.0015(3) 0.0033(3) -0.0007(3)
C3 0.0147(4) 0.0186(5) 0.0137(4) 0.0012(4) 0.0025(3) 0.0021(3)
C4 0.0177(4) 0.0163(4) 0.0151(4) -0.0002(4) 0.0022(3) 0.0005(3)
C5 0.0183(4) 0.0251(5) 0.0166(4) 0.0003(4) 0.0052(3) 0.0026(4)
C6 0.0236(5) 0.0271(6) 0.0163(4) -0.0015(4) 0.0018(4) 0.0051(4)
C7 0.0185(5) 0.0209(5) 0.0261(5) 0.0010(4) -0.0009(4) 0.0032(4)
C8 0.0197(5) 0.0245(5) 0.0281(5) 0.0025(4) 0.0083(4) -0.0013(4)
C9 0.0241(5) 0.0207(5) 0.0156(4) 0.0022(4) -0.0017(4) -0.0013(4)

loop_
_atom_type_symbol
_atom_type_description
_atom_type_scat_dispersion_real
_atom_type_scat_dispersion_imag
_atom_type_scat_source
C C 0.0033 0.0016 'International Tables Vol C Tables 4.2.6.8 and 6.1.1.4'
H H 0.0000 0.0000 'International Tables Vol C Tables 4.2.6.8 and 6.1.1.4'
O O 0.0106 0.0060 'International Tables Vol C Tables 4.2.6.8 and 6.1.1.4'
N N 0.0061 0.0033 'International Tables Vol C Tables 4.2.6.8 and 6.1.1.4'
Cl Cl 0.1484 0.1585 'International Tables Vol C Tables 4.2.6.8 and 6.1.1.4'

loop_
_geom_angle_atom_site_label_1
_geom_angle_atom_site_label_2
_geom_angle_atom_site_label_3
_geom_angle_site_symmetry_3
_geom_angle
C3 O2 H2 . 105(2)
C9 O3 H3 . 115(3)
H9A O5A H10A . 107(3)
H9B O5B H10B . 105(3)
C8 N1 C4 . 122.23(9)
C8 N1 H1 . 116.7(11)
C4 N1 H1 . 120.9(11)
O1 C1 C2 . 124.63(9)
O1 C1 C3 3_666 117.08(9)
C2 C1 C3 3_666 118.29(8)
C3 C2 C1 . 122.26(8)
C3 C2 Cl1 . 120.12(8)
C1 C2 Cl1 . 117.62(7)
O2 C3 C2 . 124.19(9)
O2 C3 C1 3_666 116.38(8)
C2 C3 C1 3_666 119.43(8)
N1 C4 C5 . 119.67(9)
N1 C4 C9 . 117.38(9)
C5 C4 C9 . 122.95(9)
C4 C5 C6 . 119.20(9)
C4 C5 H5 . 120.4
C6 C5 H5 . 120.4
C7 C6 C5 . 119.83(10)
C7 C6 H6 . 120.1
C5 C6 H6 . 120.1
C8 C7 C6 . 118.95(10)
C8 C7 H7 . 120.5
C6 C7 H7 . 120.5
N1 C8 C7 . 120.11(10)
N1 C8 H8 . 119.9
C7 C8 H8 . 119.9
O4 C9 O3 . 128.74(11)
O4 C9 C4 . 118.74(10)
O3 C9 C4 . 112.51(10)

loop_
_geom_bond_atom_site_label_1
_geom_bond_atom_site_label_2
_geom_bond_site_symmetry_2
_geom_bond_distance
Cl1 C2 . 1.7293(9)
O1 C1 . 1.2330(11)
O2 C3 . 1.2875(12)
O2 H2 . 0.830(18)
O3 C9 . 1.2801(14)
O3 H3 . 0.814(17)
O4 C9 . 1.2250(15)
O5A H9A . 0.824(18)
O5A H10A . 0.841(18)
O5B H9B . 0.824(17)
O5B H10B . 0.849(17)
N1 C8 . 1.3406(14)
N1 C4 . 1.3492(13)
N1 H1 . 0.895(18)
C1 C2 . 1.4335(13)
C1 C3 3_666 1.5307(13)
C2 C3 . 1.3751(13)
C4 C5 . 1.3754(13)
C4 C9 . 1.5139(14)
C5 C6 . 1.3939(15)
C5 H5 . 0.9500
C6 C7 . 1.3840(16)
C6 H6 . 0.9500
C7 C8 . 1.3808(16)
C7 H7 . 0.9500
C8 H8 . 0.9500

loop_
_geom_hbond_atom_site_label_D
_geom_hbond_atom_site_label_H
_geom_hbond_atom_site_label_A
_geom_hbond_site_symmetry_A
_geom_hbond_distance_DH
_geom_hbond_distance_HA
_geom_hbond_distance_DA
_geom_hbond_angle_DHA
_geom_hbond_publ_flag
N1 H1 O5A . 0.895(17) 1.843(17) 2.7380(19) 179(2) y
N1 H1 O5B . 0.895(17) 1.907(17) 2.7417(18) 154.4(17) y
O2 H2 O5B . 0.83(3) 2.12(3) 2.8111(19) 141(3) y
O3 H3 O3 3_566 0.82(3) 1.62(4) 2.4352(14) 174(4) y
O5A H9A O4 3_556 0.82(3) 2.11(3) 2.927(2) 170(3) y
O5B H9B O4 3_556 0.82(3) 2.02(3) 2.8159(19) 162(3) y
O5A H10A O2 . 0.84(3) 1.90(3) 2.6762(19) 154(4) y
O5B H10B O1 3_656 0.848(19) 2.60(3) 3.095(2) 119(2) y
C8 H8 Cl1 3_656 0.95 2.78 3.6524(12) 154 y
C8 H8 O1 3_656 0.95 2.47 3.1871(14) 132 y

loop_
_geom_torsion_atom_site_label_1
_geom_torsion_atom_site_label_2
_geom_torsion_atom_site_label_3
_geom_torsion_atom_site_label_4
_geom_torsion_site_symmetry_1
_geom_torsion_site_symmetry_4
_geom_torsion
O1 C1 C2 C3 . . 177.79(10)
C3 C1 C2 C3 3_666 . -1.60(16)
O1 C1 C2 Cl1 . . -1.39(14)
C3 C1 C2 Cl1 3_666 . 179.22(7)
C1 C2 C3 O2 . . -177.81(10)
Cl1 C2 C3 O2 . . 1.35(15)
C1 C2 C3 C1 . 3_666 1.61(16)
Cl1 C2 C3 C1 . 3_666 -179.22(7)
C8 N1 C4 C5 . . 0.93(17)
C8 N1 C4 C9 . . -179.41(10)
N1 C4 C5 C6 . . 0.18(17)
C9 C4 C5 C6 . . -179.46(10)
C4 C5 C6 C7 . . -0.86(17)
C5 C6 C7 C8 . . 0.46(18)
C4 N1 C8 C7 . . -1.34(17)
C6 C7 C8 N1 . . 0.62(18)
N1 C4 C9 O4 . . 157.55(11)
C5 C4 C9 O4 . . -22.81(16)
N1 C4 C9 O3 . . -23.17(14)
C5 C4 C9 O3 . . 156.48(11)
